data_4061023
loop_
_publ_author_name
'Braunschweig, Holger'
'Radacki, Krzysztof'
'Rais, Daniela'
'Seeler, Fabian'

_publ_section_title
;
 Preparation and Structural Characterization of Transition Metal Complexes
 Featuring the Ferrocenyl(bromo)boryl Ligand
;
_journal_coden_ASTM ORGND7
_journal_issue 23
_journal_name_full Organometallics
_journal_page_first 5545
_journal_page_last 5549
_journal_paper_doi 10.1021/om049395b
_journal_volume 23
_journal_year 2004
_chemical_formula_moiety (CpFe(C5H4))(Br)B-Fe(CO)2(MeC)5
_chemical_formula_sum 'C17 H14 B Br Fe2 O2'
_chemical_formula_weight 452.70
_chemical_name_common
;
  (bromoferrocenyl)boryl(Cyclopentadienyldicarbonyl)iron
;
_space_group_IT_number 2
_symmetry_cell_setting triclinic
_symmetry_space_group_name_Hall '-P 1'
_symmetry_space_group_name_H-M 'P -1'
_cell_angle_alpha 101.120(2)
_cell_angle_beta 103.739(2)
_cell_angle_gamma 101.924(2)
_cell_formula_units_Z 2
_cell_length_a 8.4152(7)
_cell_length_b 8.8418(8)
_cell_length_c 11.7294(10)
_cell_measurement_temperature 193(2)
_cell_volume 802.14(12)
_diffrn_ambient_temperature 193(2)
_exptl_crystal_density_diffrn 1.874
_cod_depositor_comments
;
The following automatic conversions were performed:
'_symmetry_cell_setting' value 'Triclinic' changed to 'triclinic'
according to '/home/saulius/struct/CIF-dictionaries/cif_core.dic'
dictionary named 'cif_core.dic' version 2.4.1 from 2010-06-29.

Automatic conversion script
Id: cif_fix_enum 1527 2010-12-29 10:47:43Z saulius 
;
_cod_database_code 4061023

loop_
_symmetry_equiv_pos_as_xyz
'x, y, z'
'-x, -y, -z'

loop_
_atom_site_label
_atom_site_type_symbol
_atom_site_fract_x
_atom_site_fract_y
_atom_site_fract_z
_atom_site_U_iso_or_equiv
_atom_site_adp_type
_atom_site_occupancy
_atom_site_symmetry_multiplicity
_atom_site_calc_flag
_atom_site_refinement_flags
_atom_site_disorder_assembly
_atom_site_disorder_group
Br1 Br 0.11064(3) 0.17717(3) 0.84652(2) 0.03630(8) Uani 1 1 d . . .
O1 O 0.2865(2) -0.1297(2) 0.53497(15) 0.0409(4) Uani 1 1 d . . .
B1 B 0.2414(3) 0.0202(3) 0.8088(2) 0.0222(5) Uani 1 1 d . . .
Fe1 Fe 0.45828(3) 0.09243(3) 0.76932(3) 0.02215(8) Uani 1 1 d . . .
C1 C 0.3524(3) -0.0433(3) 0.6286(2) 0.0273(4) Uani 1 1 d . . .
Fe2 Fe -0.06430(4) -0.29023(3) 0.69127(2) 0.02206(8) Uani 1 1 d . . .
O2 O 0.5807(2) -0.1356(2) 0.89011(18) 0.0468(5) Uani 1 1 d . . .
C2 C 0.5293(3) -0.0475(3) 0.8420(2) 0.0303(5) Uani 1 1 d . . .
C11 C 0.6765(3) 0.2722(3) 0.8776(2) 0.0458(7) Uani 1 1 d . . .
H11A H 0.7574 0.2594 0.9444 0.055 Uiso 1 1 calc R . .
C12 C 0.5287(4) 0.3238(3) 0.8826(2) 0.0417(6) Uani 1 1 d . . .
H12A H 0.4931 0.3516 0.9530 0.050 Uiso 1 1 calc R . .
C13 C 0.4454(3) 0.3262(3) 0.7651(2) 0.0355(5) Uani 1 1 d . . .
H13A H 0.3429 0.3564 0.7415 0.043 Uiso 1 1 calc R . .
C14 C 0.5393(3) 0.2762(3) 0.6878(2) 0.0355(5) Uani 1 1 d . . .
H14A H 0.5106 0.2663 0.6028 0.043 Uiso 1 1 calc R . .
C15 C 0.6824(3) 0.2435(3) 0.7567(2) 0.0386(6) Uani 1 1 d . . .
H15A H 0.7678 0.2083 0.7272 0.046 Uiso 1 1 calc R . .
C21 C 0.1535(3) -0.1469(2) 0.81803(18) 0.0233(4) Uani 1 1 d . . .
C22 C 0.0165(3) -0.1844(3) 0.87130(18) 0.0264(4) Uani 1 1 d . . .
H22A H -0.0294 -0.1084 0.9122 0.032 Uiso 1 1 calc R . .
C23 C -0.0382(3) -0.3516(3) 0.85306(19) 0.0312(5) Uani 1 1 d . . .
H23A H -0.1258 -0.4067 0.8800 0.037 Uiso 1 1 calc R . .
C24 C 0.0603(3) -0.4229(3) 0.7876(2) 0.0301(5) Uani 1 1 d . . .
H24A H 0.0495 -0.5342 0.7624 0.036 Uiso 1 1 calc R . .
C25 C 0.1775(3) -0.2996(2) 0.76642(19) 0.0264(4) Uani 1 1 d . . .
H25A H 0.2592 -0.3148 0.7247 0.032 Uiso 1 1 calc R . .
C31 C -0.3184(3) -0.3561(3) 0.6069(2) 0.0341(5) Uani 1 1 d . . .
H31A H -0.4053 -0.3998 0.6395 0.041 Uiso 1 1 calc R . .
C32 C -0.2356(3) -0.4441(3) 0.5379(2) 0.0370(5) Uani 1 1 d . . .
H32A H -0.2566 -0.5571 0.5162 0.044 Uiso 1 1 calc R . .
C33 C -0.1159(3) -0.3342(3) 0.5067(2) 0.0384(6) Uani 1 1 d . . .
H33A H -0.0424 -0.3602 0.4603 0.046 Uiso 1 1 calc R . .
C34 C -0.1253(3) -0.1791(3) 0.5569(2) 0.0353(5) Uani 1 1 d . . .
H34A H -0.0589 -0.0823 0.5499 0.042 Uiso 1 1 calc R . .
C35 C -0.2499(3) -0.1919(3) 0.6191(2) 0.0333(5) Uani 1 1 d . . .
H35A H -0.2818 -0.1058 0.6615 0.040 Uiso 1 1 calc R . .

loop_
_atom_site_aniso_label
_atom_site_aniso_U_11
_atom_site_aniso_U_22
_atom_site_aniso_U_33
_atom_site_aniso_U_23
_atom_site_aniso_U_13
_atom_site_aniso_U_12
Br1 0.03833(14) 0.02960(13) 0.05383(16) 0.01624(11) 0.02482(12) 0.01801(11)
O1 0.0509(11) 0.0369(10) 0.0291(9) 0.0016(8) 0.0126(8) 0.0043(8)
B1 0.0220(11) 0.0241(12) 0.0204(10) 0.0052(9) 0.0043(9) 0.0089(9)
Fe1 0.02042(15) 0.02247(16) 0.02303(15) 0.00736(12) 0.00440(12) 0.00523(12)
C1 0.0305(11) 0.0260(11) 0.0283(11) 0.0094(9) 0.0116(9) 0.0074(9)
Fe2 0.02164(15) 0.02162(16) 0.02086(15) 0.00559(12) 0.00344(11) 0.00426(12)
O2 0.0385(10) 0.0483(11) 0.0584(12) 0.0309(10) 0.0037(9) 0.0174(9)
C2 0.0216(10) 0.0334(12) 0.0331(12) 0.0097(10) 0.0041(9) 0.0046(9)
C11 0.0382(14) 0.0333(14) 0.0450(15) 0.0115(12) -0.0144(11) -0.0065(11)
C12 0.0605(17) 0.0211(11) 0.0381(13) 0.0006(10) 0.0192(12) 0.0004(11)
C13 0.0321(12) 0.0218(11) 0.0546(15) 0.0171(11) 0.0117(11) 0.0053(10)
C14 0.0372(13) 0.0301(12) 0.0367(12) 0.0151(10) 0.0097(10) -0.0017(10)
C15 0.0244(11) 0.0315(13) 0.0563(16) 0.0094(11) 0.0133(11) -0.0004(10)
C21 0.0211(10) 0.0257(11) 0.0201(9) 0.0053(8) 0.0010(8) 0.0057(8)
C22 0.0290(11) 0.0291(11) 0.0189(9) 0.0048(8) 0.0061(8) 0.0052(9)
C23 0.0328(12) 0.0315(12) 0.0247(10) 0.0121(9) 0.0036(9) -0.0008(10)
C24 0.0339(12) 0.0227(11) 0.0296(11) 0.0101(9) 0.0000(9) 0.0061(9)
C25 0.0250(10) 0.0239(11) 0.0286(11) 0.0071(9) 0.0023(9) 0.0086(9)
C31 0.0220(11) 0.0392(13) 0.0348(12) 0.0108(10) 0.0002(9) 0.0029(10)
C32 0.0349(13) 0.0312(13) 0.0307(12) -0.0006(10) -0.0063(10) 0.0044(10)
C33 0.0369(13) 0.0565(16) 0.0201(10) 0.0069(10) 0.0036(9) 0.0172(12)
C34 0.0318(12) 0.0424(14) 0.0304(12) 0.0196(11) 0.0011(9) 0.0065(11)
C35 0.0287(12) 0.0354(13) 0.0335(12) 0.0084(10) 0.0013(9) 0.0128(10)

loop_
_geom_bond_atom_site_label_1
_geom_bond_atom_site_label_2
_geom_bond_distance
_geom_bond_site_symmetry_2
_geom_bond_publ_flag
Br1 B1 1.989(2) . ?
O1 C1 1.145(3) . ?
B1 C21 1.546(3) . ?
B1 Fe1 1.997(2) . ?
Fe1 C1 1.747(2) . ?
Fe1 C2 1.757(2) . ?
Fe1 C12 2.092(2) . ?
Fe1 C13 2.101(2) . ?
Fe1 C11 2.102(2) . ?
Fe1 C14 2.115(2) . ?
Fe1 C15 2.128(2) . ?
O2 C2 1.142(3) . ?
C11 C15 1.406(4) . ?
C11 C12 1.420(4) . ?
C11 H11A 0.9500 . ?
C12 C13 1.397(4) . ?
C12 H12A 0.9500 . ?
C13 C14 1.404(3) . ?
C13 H13A 0.9500 . ?
C14 C15 1.399(3) . ?
C14 H14A 0.9500 . ?
C15 H15A 0.9500 . ?
C21 C25 1.444(3) . ?
C21 C22 1.447(3) . ?
C22 C23 1.412(3) . ?
C22 H22A 0.9500 . ?
C23 C24 1.416(3) . ?
C23 H23A 0.9500 . ?
C24 C25 1.414(3) . ?
C24 H24A 0.9500 . ?
C25 H25A 0.9500 . ?
C31 C35 1.412(3) . ?
C31 C32 1.413(4) . ?
C31 H31A 0.9500 . ?
C32 C33 1.414(4) . ?
C32 H32A 0.9500 . ?
C33 C34 1.410(4) . ?
C33 H33A 0.9500 . ?
C34 C35 1.411(3) . ?
C34 H34A 0.9500 . ?
C35 H35A 0.9500 . ?
